data_6000198
loop_
_publ_author_name
'Tremayne, Maryjane'
'MacLean, Elizabeth J.'
'Tang, Chiu C.'
'Glidewell, Christopher'

_publ_section_title
;
 2,4,6-Triisopropylbenzenesulfonamide: Monte Carlo structure solution
 from X-ray powder diffraction data for a molecular system containing
 four independent asymmetric rotors
;
_journal_issue 6
_journal_name_full 'Acta Crystallographica Section B'
_journal_page_first 1068
_journal_page_last 1074
_journal_paper_doi 10.1107/S0108768199006060
_journal_volume 55
_journal_year 1999
_chemical_formula_moiety 'C15 H25 N O2 S'
_chemical_formula_sum 'C15 H25 N O2 S'
_chemical_formula_weight 283.42
_chemical_name_systematic 2,4,6-Tri-isopropylbenzenesulfonamide
_space_group_IT_number 14
_space_group_name_H-M_alt 'P 1 21/c 1'
_symmetry_cell_setting monoclinic
_symmetry_space_group_name_Hall '-P 2ybc'
_symmetry_space_group_name_H-M 'P 1 21/c 1'
_cell_angle_alpha 90.0
_cell_angle_beta 104.777(2)
_cell_angle_gamma 90.0
_cell_formula_units_Z 4
_cell_length_a 16.9600(6)
_cell_length_b 8.1382(2)
_cell_length_c 11.7810(2)
_cell_measurement_temperature 120.0(10)
_cell_volume 1572.28(7)
_computing_data_collection 'PINCER (CCLRC, 1994)'
_computing_structure_refinement 'GSAS (Larson et al. 1994)'
_computing_structure_solution 'OCTOPUS (Tremayne et al. 1997)'
_diffrn_ambient_temperature 120.0(10)
_diffrn_measurement_device 'Bede EDR detector'
_diffrn_measurement_method 'Debye Scherrer'
_diffrn_radiation_monochromator 'silicon 111'
_diffrn_radiation_source synchrotron
_diffrn_radiation_type synchrotron
_diffrn_radiation_wavelength 1.3000
_diffrn_reflns_limit_h_max 11
_diffrn_reflns_limit_h_min 0
_diffrn_reflns_limit_k_max 5
_diffrn_reflns_limit_k_min 0
_diffrn_reflns_limit_l_max 7
_diffrn_reflns_limit_l_min -7
_exptl_absorpt_correction_type none
_exptl_crystal_density_diffrn 1.200
_refine_ls_goodness_of_fit_all 2.97
_refine_ls_hydrogen_treatment restr
_refine_ls_number_parameters 143
_refine_ls_number_reflns 517
_refine_ls_number_restraints 120
_cod_data_source_file fg0009.cif
_cod_data_source_block TIBS
_cod_original_cell_volume 1572.30(10)
_cod_original_sg_symbol_H-M 'P 21/c'
_cod_database_code 6000198

loop_
_symmetry_equiv_pos_as_xyz
'x, y, z'
'-x, y+1/2, -z+1/2'
'-x, -y, -z'
'x, -y+1/2, z+1/2'

loop_
_atom_site_label
_atom_site_fract_x
_atom_site_fract_y
_atom_site_fract_z
_atom_site_U_iso_or_equiv
_atom_site_thermal_displace_type
_atom_site_occupancy
_atom_site_attached_hydrogens
S1 .0849(5) .3869(9) .6677(6) .072(4) Uiso 1.0 0
C1 .1860(10) .481(3) .709(2) .039(4) Uiso 1.0 0
C2 .1990(10) .627(3) .647(2) .039(4) Uiso 1.0 0
C3 .2740(10) .705(2) .686(2) .039(4) Uiso 1.0 0
C4 .3370(10) .634(2) .773(2) .039(4) Uiso 1.0 0
C5 .3230(10) .497(3) .8340(10) .039(4) Uiso 1.0 0
C6 .2470(10) .414(3) .798(2) .039(4) Uiso 1.0 0
C7 .1306(7) .7150(10) .5510(10) .064(6) Uiso 1.0 0
C8 .4210(9) .7230(10) .8110(10) .064(6) Uiso 1.0 0
C9 .2456(6) .241(2) .8570(10) .064(6) Uiso 1.0 0
O1 .0724(8) .349(2) .5500(10) .046(5) Uiso 1.0 0
O2 .0771(8) .265(2) .7410(10) .046(5) Uiso 1.0 0
N1 .0199(9) .540(2) .6810(10) .017(7) Uiso 1.0 2
C71 .1659(9) .715(2) .4470(10) .063(4) Uiso 1.0 0
C72 .1057(8) .876(2) .5930(10) .063(4) Uiso 1.0 0
C81 .4853(9) .625(2) .7750(10) .063(4) Uiso 1.0 0
C82 .4501(9) .759(2) .9400(10) .063(4) Uiso 1.0 0
C91 .2575(9) .265(2) .9850(10) .063(4) Uiso 1.0 0
C92 .3061(9) .123(2) .8300(10) .063(4) Uiso 1.0 0
H3 .285(4) .824(9) .647(9) .05 Uiso 1.0 0
H5 .364(4) .465(9) .920(6) .05 Uiso 1.0 0
H7 .0790(10) .630(2) .535(2) .05 Uiso 1.0 0
H8 .4120(10) .840(2) .762(2) .05 Uiso 1.0 0
H9 .1830(10) .195(3) .818(2) .05 Uiso 1.0 0
H711 .166(7) .589(3) .414(7) .07 Uiso 1.0 0
H712 .128(5) .794(9) .378(5) .07 Uiso 1.0 0
H713 .228(3) .763(9) .472(4) .07 Uiso 1.0 0
H721 .159(3) .960(6) .613(9) .07 Uiso 1.0 0
H722 .056(6) .930(8) .524(5) .07 Uiso 1.0 0
H723 .084(7) .856(4) .672(6) .07 Uiso 1.0 0
H811 .467(4) .495(3) .768(9) .07 Uiso 1.0 0
H812 .492(6) .670(9) .690(6) .07 Uiso 1.0 0
H813 .543(2) .638(9) .842(6) .07 Uiso 1.0 0
H821 .477(6) .648(4) .987(2) .07 Uiso 1.0 0
H822 .496(4) .858(8) .954(2) .07 Uiso 1.0 0
H823 .398(2) .799(9) .974(3) .07 Uiso 1.0 0
H911 .1980(10) .277(9) 1.006(2) .07 Uiso 1.0 0
H912 .290(6) .159(7) 1.033(2) .07 Uiso 1.0 0
H913 .293(6) .377(8) 1.014(3) .07 Uiso 1.0 0
H921 .294(6) -.001(3) .859(9) .07 Uiso 1.0 0
H922 .301(6) .123(9) .735(2) .07 Uiso 1.0 0
H923 .3680(10) .160(9) .877(9) .07 Uiso 1.0 0

loop_
_atom_type_symbol
_atom_type_description
_atom_type_scat_dispersion_real
_atom_type_scat_dispersion_imag
_atom_type_scat_source
S S .1246 .1234 'International Tables Vol C Tables 4.2.6.8 and 6.1.1.4'
C C .0033 .0016 'International Tables Vol C Tables 4.2.6.8 and 6.1.1.4'
O O .0106 .0060 'International Tables Vol C Tables 4.2.6.8 and 6.1.1.4'
N N .0061 .0033 'International Tables Vol C Tables 4.2.6.8 and 6.1.1.4'
H H .0000 .0000 'International Tables Vol C Tables 4.2.6.8 and 6.1.1.4'

loop_
_geom_angle_atom_site_label_1
_geom_angle_atom_site_label_2
_geom_angle_atom_site_label_3
_geom_angle
_geom_angle_publ_flag
O1 S1 O2 117.0(10) yes
O1 S1 N1 109.0(10) yes
C1 S1 O1 105.0(10) yes
O2 S1 N1 108.0(10) yes
C1 S1 O2 112.0(10) yes
C1 S1 N1 105.0(10) yes
S1 C1 C2 118.0(10) yes
S1 C1 C6 120.0(10) yes
C1 C2 C7 124.0(10) yes
C3 C2 C7 118.0(10) yes
C1 C6 C9 126.0(10) yes
C5 C6 C9 114.0(10) yes
C3 C4 C8 119.0(10) yes
C5 C4 C8 119.0(10) yes
C2 C7 C71 102.0(10) yes
C2 C7 C72 112.0(10) yes
C71 C7 C72 118.0(10) yes
C4 C8 C81 110.0(10) yes
C4 C8 C82 115.0(10) yes
C81 C8 C82 108.0(10) yes
C6 C9 C91 109.0(10) yes
C6 C9 C92 113.0(10) yes
C91 C9 C92 112.0(10) yes
C2 C1 C6 122.0(10) ?
C1 C2 C3 117.0(10) ?
C2 C3 C4 121.0(10) ?
C3 C4 C5 121.0(10) ?
C4 C5 C6 119.0(10) ?
C1 C6 C5 119.0(10) ?
C2 C3 H3 120.0(10) ?
C4 C3 H3 119.0(10) ?
C4 C5 H5 121.0(10) ?
C6 C5 H5 118.0(10) ?
C2 C7 H7 104.0(10) ?
C71 C7 H7 109.0(10) ?
C72 C7 H7 109.0(10) ?
C4 C8 H8 105.0(10) ?
C81 C8 H8 109.0(10) ?
C82 C8 H8 109.0(10) ?
C6 C9 H9 104.0(10) ?
C91 C9 H9 109.0(10) ?
C92 C9 H9 109.0(10) ?
C7 C71 H711 109.0(10) ?
C7 C71 H712 109.0(10) ?
C7 C71 H713 110.0(10) ?
H711 C71 H712 110.0(10) ?
H711 C71 H713 110.0(10) ?
H712 C71 H713 109.0(10) ?
C7 C72 H721 109.0(10) ?
C7 C72 H722 109.0(10) ?
C7 C72 H723 109.0(10) ?
H721 C72 H722 110.0(10) ?
H721 C72 H723 110.0(10) ?
H722 C72 H723 109.0(10) ?
C8 C81 H811 109.0(10) ?
C8 C81 H812 109.0(10) ?
C8 C81 H813 109.0(10) ?
H811 C81 H812 110.0(10) ?
H811 C81 H813 109.0(10) ?
H812 C81 H813 110.0(10) ?
C8 C82 H821 110.0(10) ?
C8 C82 H822 109.0(10) ?
C8 C82 H823 110.0(10) ?
H821 C82 H822 110.0(10) ?
H821 C82 H823 109.0(10) ?
H822 C82 H823 109.0(10) ?
C9 C91 H911 110.0(10) ?
C9 C91 H912 110.0(10) ?
C9 C91 H913 110.0(10) ?
H911 C91 H912 109.0(10) ?
H911 C91 H913 109.0(10) ?
H912 C91 H913 109.0(10) ?
C9 C92 H921 109.0(10) ?
C9 C92 H922 110.0(10) ?
C9 C92 H923 110.0(10) ?
H921 C92 H922 110.0(10) ?
H921 C92 H923 110.0(10) ?
H922 C92 H923 111.0(10) ?

loop_
_geom_bond_atom_site_label_1
_geom_bond_atom_site_label_2
_geom_bond_site_symmetry_1
_geom_bond_site_symmetry_2
_geom_bond_distance
_geom_bond_publ_flag
S1 O1 ? ? 1.380(10) yes
S1 O2 ? ? 1.340(10) yes
S1 N1 ? ? 1.700(10) yes
S1 C1 ? ? 1.830(10) yes
C2 C7 ? ? 1.570(10) yes
C4 C8 ? ? 1.560(10) yes
C6 C9 ? ? 1.570(10) yes
C7 C71 ? ? 1.494(7) yes
C7 C72 ? ? 1.499(7) yes
C8 C81 ? ? 1.497(7) yes
C8 C82 ? ? 1.502(7) yes
C9 C91 ? ? 1.484(7) yes
C9 C92 ? ? 1.497(7) yes
N1 H1 ? ? 1.003(13) no
N1 H2 ? ? 1.001(13) no
N1 O1 1 3_566 2.920(10) yes
N1 O2 1 2_556 2.770(10) yes
C1 C2 ? ? 1.440(10) ?
C1 C6 ? ? 1.380(10) ?
C2 C3 ? ? 1.390(10) ?
C3 C4 ? ? 1.400(10) ?
C4 C5 ? ? 1.380(10) ?
C5 C6 ? ? 1.420(10) ?
C3 H3 ? ? 1.110(10) ?
C5 H5 ? ? 1.100(10) ?
C7 H7 ? ? 1.090(10) ?
C8 H8 ? ? 1.100(10) ?
C9 H9 ? ? 1.11(3) ?
C71 H711 ? ? 1.100(10) ?
C71 H712 ? ? 1.100(10) ?
C71 H713 ? ? 1.100(10) ?
C72 H721 ? ? 1.110(10) ?
C72 H722 ? ? 1.100(10) ?
C72 H723 ? ? 1.100(10) ?
C81 H811 ? ? 1.100(10) ?
C81 H812 ? ? 1.100(10) ?
C81 H813 ? ? 1.090(10) ?
C82 H821 ? ? 1.100(10) ?
C82 H822 ? ? 1.100(10) ?
C82 H823 ? ? 1.110(10) ?
C91 H911 ? ? 1.100(10) ?
C91 H912 ? ? 1.100(10) ?
C91 H913 ? ? 1.100(10) ?
C92 H921 ? ? 1.100(10) ?
C92 H922 ? ? 1.100(10) ?
C92 H923 ? ? 1.100(10) ?

loop_
_geom_torsion_atom_site_label_1
_geom_torsion_atom_site_label_2
_geom_torsion_atom_site_label_3
_geom_torsion_atom_site_label_4
_geom_torsion
_geom_torsion_publ_flag
C1 C2 C7 C71 -123.0(10) yes
C3 C4 C8 C81 -113.0(10) yes
C1 C6 C9 C91 -122.0(10) yes
C2 C1 S1 O1 59.0(10) yes
C2 C1 S1 N1 -55.0(10) yes
C1 C2 C7 C72 109.0(10) yes
C3 C4 C8 C82 124.0(10) yes
C1 C6 C9 C92 113.0(10) yes
C2 C1 S1 O2 -172.0(10) yes
